data_7031313
loop_
_publ_author_name
'Arnold, Polly L.'
'Cadenbach, Thomas'
'Marr, Isobel H.'
'Fyfe, Andrew A.'
'Bell, Nicola L.'
'Bellabarba, Ronan'
'Tooze, Robert P.'
'Love, Jason B.'

_publ_section_title
;
 Homo- and heteroleptic alkoxycarbene f-element complexes and their
 reactivity towards acidic N-H and C-H bonds.
;
_journal_issue 38
_journal_name_full 'Dalton transactions (Cambridge, England : 2003)'
_journal_page_first 14346
_journal_page_last 14358
_journal_paper_doi 10.1039/c4dt01442a
_journal_volume 43
_journal_year 2014
_chemical_formula_moiety 'C40 H68 N8 O4 Th, C7 H8'
_chemical_formula_sum 'C47 H76 N8 O4 Th'
_chemical_formula_weight 1049.20
_chemical_name_systematic
;
 ?
;
_space_group_crystal_system triclinic
_space_group_IT_number 2
_space_group_name_Hall '-P 1'
_space_group_name_H-M_alt 'P -1'
_symmetry_space_group_name_Hall '-P 1'
_symmetry_space_group_name_H-M 'P -1'
_atom_sites_solution_hydrogens geom
_audit_creation_method SHELXL-2014
_cell_angle_alpha 101.035(3)
_cell_angle_beta 90.494(2)
_cell_angle_gamma 95.738(3)
_cell_formula_units_Z 2
_cell_length_a 12.3655(4)
_cell_length_b 13.2013(5)
_cell_length_c 15.6014(5)
_cell_measurement_reflns_used 15085
_cell_measurement_temperature 173(2)
_cell_measurement_theta_max 28.0660
_cell_measurement_theta_min 3.1680
_cell_volume 2486.16(15)
_computing_structure_refinement 'SHELXL-2014 (Sheldrick, 2014)'
_diffrn_ambient_temperature 173(2)
_diffrn_measured_fraction_theta_full 0.998
_diffrn_measured_fraction_theta_max 0.999
_diffrn_radiation_monochromator graphite
_diffrn_radiation_source 'Enhance (Mo) X-ray Source'
_diffrn_radiation_type MoK\a
_diffrn_radiation_wavelength 0.71073
_diffrn_reflns_av_R_equivalents 0.0666
_diffrn_reflns_av_unetI/netI 0.0607
_diffrn_reflns_Laue_measured_fraction_full 0.998
_diffrn_reflns_Laue_measured_fraction_max 0.999
_diffrn_reflns_limit_h_max 16
_diffrn_reflns_limit_h_min -16
_diffrn_reflns_limit_k_max 17
_diffrn_reflns_limit_k_min -17
_diffrn_reflns_limit_l_max 20
_diffrn_reflns_limit_l_min -20
_diffrn_reflns_number 45682
_diffrn_reflns_point_group_measured_fraction_full 0.998
_diffrn_reflns_point_group_measured_fraction_max 0.999
_diffrn_reflns_theta_full 25.242
_diffrn_reflns_theta_max 27.485
_diffrn_reflns_theta_min 2.914
_exptl_absorpt_coefficient_mu 3.079
_exptl_absorpt_correction_T_max 1.00000
_exptl_absorpt_correction_T_min 0.49786
_exptl_absorpt_correction_type multi-scan
_exptl_crystal_density_diffrn 1.401
_exptl_crystal_density_method 'not measured'
_exptl_crystal_F_000 810
_exptl_crystal_size_max 0.2717
_exptl_crystal_size_mid 0.2684
_exptl_crystal_size_min 0.0460
_refine_diff_density_max 3.882
_refine_diff_density_min -2.568
_refine_diff_density_rms 0.167
_refine_ls_extinction_method none
_refine_ls_goodness_of_fit_ref 1.035
_refine_ls_hydrogen_treatment constr
_refine_ls_matrix_type full
_refine_ls_number_parameters 558
_refine_ls_number_reflns 11383
_refine_ls_number_restraints 0
_refine_ls_restrained_S_all 1.035
_refine_ls_R_factor_all 0.0557
_refine_ls_R_factor_gt 0.0445
_refine_ls_shift/su_max 0.001
_refine_ls_shift/su_mean 0.000
_refine_ls_structure_factor_coef Fsqd
_refine_ls_weighting_details 'w=1/[\s^2^(Fo^2^)+(0.0688P)^2^] where P=(Fo^2^+2Fc^2^)/3'
_refine_ls_weighting_scheme calc
_refine_ls_wR_factor_gt 0.1071
_refine_ls_wR_factor_ref 0.1122
_reflns_Friedel_coverage 0.000
_reflns_number_gt 9780
_reflns_number_total 11383
_reflns_threshold_expression 'I > 2\s(I)'
_cod_data_source_file c4dt01442a2.cif
_cod_data_source_block 4
_cod_depositor_comments 'Adding full bibliography for 7031309--7031319.cif.'
_cod_database_code 7031313
_shelx_space_group_comment
;
The symmetry employed for this shelxl refinement is uniquely defined
by the following loop, which should always be used as a source of
symmetry information in preference to the above space-group names.
They are only intended as comments.
;
_shelxl_version_number 2014-3

loop_
_space_group_symop_operation_xyz
'x, y, z'
'-x, -y, -z'

loop_
_atom_site_label
_atom_site_type_symbol
_atom_site_fract_x
_atom_site_fract_y
_atom_site_fract_z
_atom_site_U_iso_or_equiv
_atom_site_adp_type
_atom_site_occupancy
_atom_site_site_symmetry_order
_atom_site_calc_flag
_atom_site_refinement_flags_posn
_atom_site_refinement_flags_adp
Th1 Th 0.26720(2) 0.34008(2) 0.72752(2) 0.01838(7) Uani 1 1 d . .
C20 C 0.2188(5) -0.0230(4) 0.8153(4) 0.0397(14) Uani 1 1 d . .
H30A H 0.2501 -0.0743 0.7735 0.060 Uiso 1 1 calc R U
H30B H 0.1563 -0.0018 0.7893 0.060 Uiso 1 1 calc R U
H30C H 0.1974 -0.0519 0.8653 0.060 Uiso 1 1 calc R U
O3 O 0.4148(3) 0.2542(3) 0.7460(2) 0.0257(7) Uani 1 1 d . .
O4 O 0.2631(3) 0.4588(3) 0.8544(2) 0.0277(8) Uani 1 1 d . .
C36 C 0.1995(6) 0.5820(5) 0.9724(4) 0.0473(16) Uani 1 1 d . .
H12A H 0.2543 0.6336 0.9600 0.071 Uiso 1 1 calc R U
H12B H 0.1875 0.5937 1.0340 0.071 Uiso 1 1 calc R U
H12C H 0.1331 0.5863 0.9416 0.071 Uiso 1 1 calc R U
C25 C 0.3535(5) 0.4705(5) 0.5298(4) 0.0367(13) Uani 1 1 d . .
H10A H 0.4191 0.4823 0.5664 0.044 Uiso 1 1 calc R U
H10B H 0.3708 0.4954 0.4764 0.044 Uiso 1 1 calc R U
O1 O 0.3061(3) 0.3141(3) 0.5834(2) 0.0291(8) Uani 1 1 d . .
O2 O 0.0824(3) 0.3341(3) 0.7219(2) 0.0266(8) Uani 1 1 d . .
C24 C 0.4003(6) 0.0425(6) 0.8909(5) 0.0573(19) Uani 1 1 d . .
H30D H 0.3759 0.0113 0.9390 0.086 Uiso 1 1 calc R U
H30E H 0.4486 0.1039 0.9123 0.086 Uiso 1 1 calc R U
H30F H 0.4379 -0.0058 0.8510 0.086 Uiso 1 1 calc R U
C9 C 0.1495(7) 0.6400(6) 0.5994(5) 0.0570(19) Uani 1 1 d . .
H101 H 0.1052 0.6920 0.5956 0.068 Uiso 1 1 calc R U
N7 N 0.4994(3) 0.5772(3) 0.7719(3) 0.0285(9) Uani 1 1 d . .
C5 C 0.2238(6) 0.6055(5) 0.5422(5) 0.0554(19) Uani 1 1 d . .
H100 H 0.2407 0.6281 0.4905 0.066 Uiso 1 1 calc R U
C12 C 0.2248(6) 0.1533(6) 0.9863(4) 0.0523(18) Uani 1 1 d . .
H014 H 0.2382 0.1027 1.0180 0.063 Uiso 1 1 calc R U
N5 N 0.1512(4) 0.5835(4) 0.6656(3) 0.0354(11) Uani 1 1 d . .
C22 C 0.2879(6) 0.0339(6) 0.4660(4) 0.0547(18) Uani 1 1 d . .
H01A H 0.2490 -0.0319 0.4411 0.082 Uiso 1 1 calc R U
H01B H 0.3579 0.0397 0.4402 0.082 Uiso 1 1 calc R U
H01C H 0.2476 0.0888 0.4548 0.082 Uiso 1 1 calc R U
N4 N 0.1740(4) 0.2904(4) 0.9461(3) 0.0331(10) Uani 1 1 d . .
N3 N 0.5616(3) 0.4367(4) 0.7127(3) 0.0270(9) Uani 1 1 d . .
N6 N 0.1953(4) 0.0495(3) 0.6053(3) 0.0318(10) Uani 1 1 d . .
N8 N 0.2505(4) 0.1541(4) 0.9005(3) 0.0362(11) Uani 1 1 d . .
C31 C 0.5273(4) 0.2569(4) 0.7415(3) 0.0264(11) Uani 1 1 d . .
C39 C 0.5773(4) 0.2964(5) 0.8337(3) 0.0332(12) Uani 1 1 d . .
H02A H 0.5564 0.3643 0.8563 0.050 Uiso 1 1 calc R U
H02B H 0.6551 0.2997 0.8313 0.050 Uiso 1 1 calc R U
H02C H 0.5517 0.2499 0.8712 0.050 Uiso 1 1 calc R U
C11 C 0.6113(4) 0.5987(5) 0.7706(4) 0.0369(13) Uani 1 1 d . .
H026 H 0.6516 0.6622 0.7913 0.044 Uiso 1 1 calc R U
C34 C -0.1018(5) 0.3271(5) 0.7696(4) 0.0438(15) Uani 1 1 d . .
H02D H -0.0786 0.3336 0.8295 0.066 Uiso 1 1 calc R U
H02E H -0.1707 0.2858 0.7596 0.066 Uiso 1 1 calc R U
H02F H -0.1088 0.3948 0.7574 0.066 Uiso 1 1 calc R U
C38 C -0.0563(5) 0.2609(5) 0.6139(4) 0.0418(14) Uani 1 1 d . .
H02G H -0.0680 0.3272 0.6009 0.063 Uiso 1 1 calc R U
H02H H -0.1232 0.2161 0.6048 0.063 Uiso 1 1 calc R U
H02I H -0.0023 0.2307 0.5762 0.063 Uiso 1 1 calc R U
N2 N 0.0617(3) 0.1046(3) 0.6777(3) 0.0287(9) Uani 1 1 d . .
C7 C 0.6497(4) 0.5102(5) 0.7340(4) 0.0357(13) Uani 1 1 d . .
H030 H 0.7223 0.5000 0.7246 0.043 Uiso 1 1 calc R U
C29 C 0.3169(4) 0.3528(5) 0.5071(3) 0.0313(12) Uani 1 1 d . .
C6 C 0.0249(5) 0.0062(4) 0.6312(4) 0.0380(13) Uani 1 1 d . .
H032 H -0.0445 -0.0282 0.6312 0.046 Uiso 1 1 calc R U
N1 N 0.2700(4) 0.5298(4) 0.5752(3) 0.0349(11) Uani 1 1 d . .
C14 C 0.3025(5) 0.0423(5) 0.5644(4) 0.0389(14) Uani 1 1 d . .
H035 H 0.3491 0.1064 0.5876 0.047 Uiso 1 1 calc R U
C32 C 0.2373(5) 0.4739(4) 0.9428(3) 0.0319(12) Uani 1 1 d . .
C28 C 0.1418(5) 0.3945(5) 0.9540(4) 0.0354(13) Uani 1 1 d . .
H03A H 0.1112 0.4151 1.0109 0.042 Uiso 1 1 calc R U
H03B H 0.0857 0.3942 0.9101 0.042 Uiso 1 1 calc R U
C35 C 0.5598(4) 0.1485(4) 0.7044(4) 0.0373(13) Uani 1 1 d . .
H03C H 0.5315 0.1009 0.7402 0.056 Uiso 1 1 calc R U
H03D H 0.6376 0.1509 0.7040 0.056 Uiso 1 1 calc R U
H03E H 0.5306 0.1259 0.6459 0.056 Uiso 1 1 calc R U
C18 C 0.3564(6) -0.0481(5) 0.5867(5) 0.0569(19) Uani 1 1 d . .
H04A H 0.3692 -0.0371 0.6488 0.085 Uiso 1 1 calc R U
H04B H 0.4243 -0.0531 0.5577 0.085 Uiso 1 1 calc R U
H04C H 0.3097 -0.1112 0.5679 0.085 Uiso 1 1 calc R U
C2 C 0.1677(4) 0.1337(4) 0.6624(3) 0.0268(11) Uani 1 1 d . .
C10 C 0.1102(5) -0.0290(5) 0.5861(4) 0.0431(15) Uani 1 1 d . .
H042 H 0.1119 -0.0933 0.5494 0.052 Uiso 1 1 calc R U
C16 C 0.3028(5) 0.0711(5) 0.8438(4) 0.0370(13) Uani 1 1 d . .
H043 H 0.3281 0.0964 0.7916 0.044 Uiso 1 1 calc R U
C40 C 0.3369(5) 0.4625(5) 0.9973(4) 0.0450(15) Uani 1 1 d . .
H04D H 0.3612 0.3954 0.9773 0.068 Uiso 1 1 calc R U
H04E H 0.3181 0.4695 1.0576 0.068 Uiso 1 1 calc R U
H04F H 0.3940 0.5153 0.9913 0.068 Uiso 1 1 calc R U
C1 C 0.2262(4) 0.5132(4) 0.6517(3) 0.0273(11) Uani 1 1 d . .
C30 C -0.0172(4) 0.2747(4) 0.7094(3) 0.0286(11) Uani 1 1 d . .
C33 C 0.2102(5) 0.3315(5) 0.4547(4) 0.0439(15) Uani 1 1 d . .
H04G H 0.1878 0.2583 0.4431 0.066 Uiso 1 1 calc R U
H04H H 0.2199 0.3549 0.4004 0.066 Uiso 1 1 calc R U
H04I H 0.1557 0.3677 0.4874 0.066 Uiso 1 1 calc R U
C26 C -0.0083(4) 0.1686(4) 0.7342(3) 0.0305(12) Uani 1 1 d . .
H04J H 0.0196 0.1794 0.7939 0.037 Uiso 1 1 calc R U
H04K H -0.0804 0.1316 0.7318 0.037 Uiso 1 1 calc R U
C27 C 0.5697(4) 0.3264(4) 0.6790(3) 0.0296(12) Uani 1 1 d . .
H13A H 0.6452 0.3162 0.6674 0.035 Uiso 1 1 calc R U
H13B H 0.5288 0.3056 0.6240 0.035 Uiso 1 1 calc R U
C4 C 0.2203(4) 0.2397(4) 0.8734(3) 0.0273(11) Uani 1 1 d . .
C3 C 0.4659(4) 0.4765(4) 0.7360(3) 0.0253(10) Uani 1 1 d . .
C15 C 0.4258(5) 0.6553(4) 0.8056(4) 0.0325(12) Uani 1 1 d . .
H132 H 0.3537 0.6191 0.8109 0.039 Uiso 1 1 calc R U
C13 C 0.0820(4) 0.5968(5) 0.7414(4) 0.0363(13) Uani 1 1 d . .
H135 H 0.0925 0.5424 0.7746 0.044 Uiso 1 1 calc R U
C37 C 0.4062(5) 0.3031(5) 0.4509(4) 0.0418(15) Uani 1 1 d . .
H32A H 0.4734 0.3147 0.4842 0.063 Uiso 1 1 calc R U
H32B H 0.4150 0.3337 0.4000 0.063 Uiso 1 1 calc R U
H32C H 0.3859 0.2298 0.4334 0.063 Uiso 1 1 calc R U
C403 C 0.9139(7) 0.9875(9) 0.8697(7) 0.076(3) Uani 1 1 d . .
H403 H 0.9838 1.0003 0.8944 0.092 Uiso 1 1 calc R U
C19 C 0.4155(5) 0.7290(5) 0.7428(4) 0.0436(15) Uani 1 1 d . .
H13C H 0.4859 0.7632 0.7349 0.065 Uiso 1 1 calc R U
H13D H 0.3678 0.7798 0.7664 0.065 Uiso 1 1 calc R U
H13E H 0.3864 0.6905 0.6875 0.065 Uiso 1 1 calc R U
C8 C 0.1774(6) 0.2389(5) 1.0149(4) 0.0504(17) Uani 1 1 d . .
H491 H 0.1515 0.2600 1.0706 0.060 Uiso 1 1 calc R U
C21 C 0.1132(5) 0.7015(5) 0.7997(4) 0.0481(16) Uani 1 1 d . .
H13F H 0.1865 0.7047 0.8216 0.072 Uiso 1 1 calc R U
H13G H 0.0649 0.7111 0.8477 0.072 Uiso 1 1 calc R U
H13H H 0.1079 0.7553 0.7666 0.072 Uiso 1 1 calc R U
C23 C 0.4649(6) 0.7151(6) 0.8966(4) 0.0545(18) Uani 1 1 d . .
H13I H 0.4726 0.6670 0.9347 0.082 Uiso 1 1 calc R U
H13J H 0.4127 0.7616 0.9197 0.082 Uiso 1 1 calc R U
H13K H 0.5337 0.7541 0.8923 0.082 Uiso 1 1 calc R U
C17 C -0.0370(5) 0.5879(6) 0.7134(5) 0.059(2) Uani 1 1 d . .
H13L H -0.0503 0.6466 0.6882 0.089 Uiso 1 1 calc R U
H13M H -0.0816 0.5863 0.7633 0.089 Uiso 1 1 calc R U
H13N H -0.0544 0.5253 0.6709 0.089 Uiso 1 1 calc R U
C404 C 0.7366(6) 1.0353(7) 0.8566(6) 0.065(2) Uani 1 1 d . .
H404 H 0.6826 1.0790 0.8724 0.077 Uiso 1 1 calc R U
C405 C 0.8361(8) 1.0561(8) 0.8947(6) 0.078(3) Uani 1 1 d . .
C406 C 0.8631(12) 1.1441(8) 0.9586(6) 0.121(5) Uani 1 1 d . .
H40A H 0.8343 1.2025 0.9417 0.181 Uiso 1 1 calc R U
H40B H 0.9408 1.1573 0.9652 0.181 Uiso 1 1 calc R U
H40C H 0.8329 1.1334 1.0130 0.181 Uiso 1 1 calc R U
C402 C 0.7772(12) 0.8779(9) 0.7647(7) 0.096(4) Uani 1 1 d . .
H402 H 0.7552 0.8202 0.7217 0.115 Uiso 1 1 calc R U
C401 C 0.8835(15) 0.8998(12) 0.8069(10) 0.140(7) Uani 1 1 d . .
H401 H 0.9341 0.8525 0.7912 0.168 Uiso 1 1 calc R U
C400 C 0.7181(15) 0.9494(12) 0.7951(9) 0.141(6) Uani 1 1 d . .
H400 H 0.6487 0.9400 0.7696 0.170 Uiso 1 1 calc R U

loop_
_atom_site_aniso_label
_atom_site_aniso_U_11
_atom_site_aniso_U_22
_atom_site_aniso_U_33
_atom_site_aniso_U_23
_atom_site_aniso_U_13
_atom_site_aniso_U_12
Th1 0.01369(9) 0.02189(10) 0.01965(10) 0.00372(7) 0.00205(6) 0.00262(6)
C20 0.059(4) 0.020(3) 0.041(3) 0.010(2) 0.006(3) 0.003(3)
O3 0.0125(16) 0.0301(19) 0.0360(19) 0.0088(15) 0.0021(13) 0.0054(13)
O4 0.0266(19) 0.033(2) 0.0216(17) 0.0015(15) 0.0063(14) 0.0001(15)
C36 0.062(4) 0.042(4) 0.039(3) 0.001(3) 0.016(3) 0.017(3)
C25 0.040(3) 0.045(4) 0.028(3) 0.016(3) 0.009(2) 0.002(3)
O1 0.033(2) 0.031(2) 0.0225(17) 0.0038(15) 0.0036(14) 0.0004(15)
O2 0.0138(16) 0.0284(19) 0.038(2) 0.0070(16) 0.0037(14) 0.0025(13)
C24 0.041(4) 0.060(5) 0.081(5) 0.035(4) 0.001(3) 0.014(3)
C9 0.073(5) 0.046(4) 0.064(5) 0.030(4) -0.004(4) 0.027(4)
N7 0.022(2) 0.029(2) 0.035(2) 0.0111(19) 0.0006(18) -0.0020(17)
C5 0.079(5) 0.049(4) 0.049(4) 0.030(3) 0.004(4) 0.019(4)
C12 0.068(5) 0.051(4) 0.047(4) 0.033(3) 0.010(3) 0.007(3)
N5 0.037(3) 0.034(3) 0.039(3) 0.012(2) -0.002(2) 0.011(2)
C22 0.044(4) 0.058(5) 0.056(4) -0.005(3) 0.016(3) 0.003(3)
N4 0.030(2) 0.040(3) 0.031(2) 0.011(2) 0.0065(19) 0.003(2)
N3 0.020(2) 0.033(2) 0.029(2) 0.0108(19) 0.0023(17) 0.0015(17)
N6 0.025(2) 0.028(2) 0.038(2) -0.005(2) 0.0008(18) -0.0009(18)
N8 0.037(3) 0.036(3) 0.039(3) 0.015(2) 0.007(2) 0.004(2)
C31 0.018(2) 0.033(3) 0.029(3) 0.004(2) 0.0033(19) 0.005(2)
C39 0.027(3) 0.043(3) 0.030(3) 0.008(2) 0.001(2) 0.003(2)
C11 0.023(3) 0.038(3) 0.050(3) 0.014(3) -0.003(2) -0.007(2)
C34 0.021(3) 0.052(4) 0.057(4) 0.003(3) 0.012(3) 0.010(3)
C38 0.029(3) 0.045(4) 0.050(4) 0.008(3) -0.012(3) 0.000(3)
N2 0.021(2) 0.030(2) 0.036(2) 0.0088(19) 0.0018(18) 0.0004(17)
C7 0.019(3) 0.043(3) 0.047(3) 0.017(3) 0.003(2) 0.000(2)
C29 0.030(3) 0.043(3) 0.021(2) 0.009(2) 0.004(2) 0.000(2)
C6 0.028(3) 0.034(3) 0.047(3) 0.002(3) -0.005(2) -0.009(2)
N1 0.040(3) 0.032(3) 0.035(3) 0.013(2) 0.000(2) 0.005(2)
C14 0.027(3) 0.032(3) 0.050(4) -0.010(3) 0.005(2) 0.002(2)
C32 0.039(3) 0.039(3) 0.016(2) -0.001(2) 0.005(2) 0.007(2)
C28 0.032(3) 0.044(3) 0.030(3) 0.005(3) 0.012(2) 0.010(2)
C35 0.024(3) 0.035(3) 0.052(4) 0.003(3) 0.004(2) 0.009(2)
C18 0.039(4) 0.047(4) 0.081(5) -0.002(4) 0.007(3) 0.012(3)
C2 0.018(2) 0.033(3) 0.028(3) 0.003(2) 0.0003(19) 0.001(2)
C10 0.041(4) 0.028(3) 0.053(4) -0.006(3) -0.001(3) -0.007(3)
C16 0.035(3) 0.033(3) 0.047(3) 0.016(3) 0.007(3) 0.006(2)
C40 0.048(4) 0.050(4) 0.033(3) 0.003(3) -0.013(3) -0.002(3)
C1 0.026(3) 0.027(3) 0.029(3) 0.007(2) -0.002(2) 0.001(2)
C30 0.013(2) 0.037(3) 0.035(3) 0.007(2) 0.0019(19) -0.001(2)
C33 0.041(4) 0.061(4) 0.029(3) 0.006(3) -0.003(2) 0.003(3)
C26 0.020(2) 0.037(3) 0.035(3) 0.008(2) 0.006(2) -0.001(2)
C27 0.018(2) 0.042(3) 0.029(3) 0.005(2) 0.004(2) 0.005(2)
C4 0.021(2) 0.031(3) 0.031(3) 0.008(2) 0.003(2) 0.004(2)
C3 0.019(2) 0.032(3) 0.024(2) 0.005(2) 0.0021(18) 0.002(2)
C15 0.030(3) 0.023(3) 0.043(3) 0.002(2) 0.005(2) 0.003(2)
C13 0.028(3) 0.034(3) 0.049(3) 0.010(3) 0.001(2) 0.010(2)
C37 0.039(3) 0.058(4) 0.029(3) 0.008(3) 0.010(2) 0.006(3)
C403 0.056(5) 0.099(7) 0.104(7) 0.074(6) 0.041(5) 0.038(5)
C19 0.039(3) 0.035(3) 0.059(4) 0.012(3) 0.008(3) 0.008(3)
C8 0.072(5) 0.050(4) 0.034(3) 0.020(3) 0.015(3) 0.005(3)
C21 0.041(4) 0.039(4) 0.061(4) 0.002(3) -0.002(3) 0.005(3)
C23 0.049(4) 0.063(5) 0.043(4) -0.005(3) 0.006(3) -0.002(3)
C17 0.033(4) 0.049(4) 0.090(6) 0.001(4) -0.015(3) 0.004(3)
C404 0.047(4) 0.084(6) 0.081(6) 0.049(5) 0.010(4) 0.030(4)
C405 0.088(7) 0.088(7) 0.069(6) 0.044(5) 0.018(5) 0.003(5)
C406 0.227(15) 0.068(7) 0.059(6) 0.012(5) 0.037(7) -0.031(8)
C402 0.150(12) 0.066(7) 0.063(6) 0.009(5) 0.008(7) -0.021(7)
C401 0.202(17) 0.124(11) 0.141(12) 0.095(10) 0.111(12) 0.101(12)
C400 0.228(19) 0.099(10) 0.115(11) 0.055(9) 0.058(11) 0.032(11)

loop_
_atom_type_symbol
_atom_type_description
_atom_type_scat_dispersion_real
_atom_type_scat_dispersion_imag
_atom_type_scat_source
C C 0.0033 0.0016 'International Tables Vol C Tables 4.2.6.8 and 6.1.1.4'
H H 0.0000 0.0000 'International Tables Vol C Tables 4.2.6.8 and 6.1.1.4'
N N 0.0061 0.0033 'International Tables Vol C Tables 4.2.6.8 and 6.1.1.4'
O O 0.0106 0.0060 'International Tables Vol C Tables 4.2.6.8 and 6.1.1.4'
Cl Cl 0.1484 0.1585 'International Tables Vol C Tables 4.2.6.8 and 6.1.1.4'
Th Th -7.2400 8.8979 'International Tables Vol C Tables 4.2.6.8 and 6.1.1.4'

loop_
_geom_angle_atom_site_label_1
_geom_angle_atom_site_label_2
_geom_angle_atom_site_label_3
_geom_angle
O1 Th1 O2 101.48(13)
O1 Th1 O4 145.91(13)
O2 Th1 O4 87.01(12)
O1 Th1 O3 86.68(13)
O2 Th1 O3 146.78(12)
O4 Th1 O3 104.21(13)
O1 Th1 C1 68.18(14)
O2 Th1 C1 75.78(13)
O4 Th1 C1 82.44(14)
O3 Th1 C1 136.00(13)
O1 Th1 C2 77.09(13)
O2 Th1 C2 68.42(13)
O4 Th1 C2 135.71(13)
O3 Th1 C2 82.50(13)
C1 Th1 C2 122.96(14)
O1 Th1 C4 144.71(14)
O2 Th1 C4 81.43(13)
O4 Th1 C4 68.85(14)
O3 Th1 C4 74.08(13)
C1 Th1 C4 144.08(15)
C2 Th1 C4 71.36(15)
O1 Th1 C3 80.38(13)
O2 Th1 C3 143.76(14)
O4 Th1 C3 73.94(13)
O3 Th1 C3 69.09(13)
C1 Th1 C3 71.42(14)
C2 Th1 C3 144.53(14)
C4 Th1 C3 117.83(14)
C31 O3 Th1 145.2(3)
C32 O4 Th1 145.3(3)
N1 C25 C29 112.4(5)
C29 O1 Th1 149.0(3)
C30 O2 Th1 148.4(3)
C5 C9 N5 106.9(6)
C3 N7 C11 112.2(5)
C3 N7 C15 124.2(4)
C11 N7 C15 123.6(5)
C9 C5 N1 106.2(6)
C8 C12 N8 106.7(6)
C1 N5 C9 111.8(5)
C1 N5 C13 123.6(5)
C9 N5 C13 124.6(5)
C4 N4 C8 112.2(5)
C4 N4 C28 123.2(4)
C8 N4 C28 123.8(5)
C3 N3 C7 111.9(5)
C3 N3 C27 123.5(4)
C7 N3 C27 124.2(4)
C2 N6 C10 112.7(5)
C2 N6 C14 124.5(4)
C10 N6 C14 122.8(5)
C4 N8 C12 112.1(5)
C4 N8 C16 123.8(5)
C12 N8 C16 124.1(5)
O3 C31 C27 110.1(4)
O3 C31 C35 110.3(4)
C27 C31 C35 106.4(4)
O3 C31 C39 108.7(4)
C27 C31 C39 111.1(4)
C35 C31 C39 110.2(4)
C7 C11 N7 106.3(5)
C2 N2 C6 112.7(5)
C2 N2 C26 124.9(4)
C6 N2 C26 122.3(4)
C11 C7 N3 107.1(5)
O1 C29 C33 110.2(4)
O1 C29 C37 110.9(5)
C33 C29 C37 109.1(5)
O1 C29 C25 109.4(4)
C33 C29 C25 110.8(5)
C37 C29 C25 106.3(5)
C10 C6 N2 106.0(5)
C1 N1 C5 112.9(5)
C1 N1 C25 124.1(5)
C5 N1 C25 123.0(5)
N6 C14 C18 110.8(5)
N6 C14 C22 109.1(5)
C18 C14 C22 112.2(5)
O4 C32 C40 109.6(5)
O4 C32 C28 108.6(4)
C40 C32 C28 111.4(5)
O4 C32 C36 110.1(5)
C40 C32 C36 110.0(5)
C28 C32 C36 107.2(5)
N4 C28 C32 112.4(5)
N6 C2 N2 102.2(4)
N6 C2 Th1 135.5(3)
N2 C2 Th1 121.7(3)
C6 C10 N6 106.4(5)
N8 C16 C24 110.7(5)
N8 C16 C20 109.1(5)
C24 C16 C20 111.3(5)
N1 C1 N5 102.3(4)
N1 C1 Th1 122.7(4)
N5 C1 Th1 133.8(4)
O2 C30 C38 109.9(4)
O2 C30 C26 110.2(4)
C38 C30 C26 110.4(5)
O2 C30 C34 110.4(4)
C38 C30 C34 109.5(5)
C26 C30 C34 106.5(4)
N2 C26 C30 113.5(4)
N3 C27 C31 113.2(4)
N4 C4 N8 102.2(4)
N4 C4 Th1 120.7(4)
N8 C4 Th1 135.9(4)
N7 C3 N3 102.5(4)
N7 C3 Th1 136.5(3)
N3 C3 Th1 120.1(3)
N7 C15 C19 110.8(5)
N7 C15 C23 110.6(5)
C19 C15 C23 110.9(5)
N5 C13 C21 110.1(5)
N5 C13 C17 110.8(5)
C21 C13 C17 109.5(5)
C401 C403 C405 117.7(11)
C12 C8 N4 106.7(6)
C400 C404 C405 117.5(11)
C404 C405 C406 121.5(11)
C404 C405 C403 119.1(10)
C406 C405 C403 119.3(12)
C400 C402 C401 109.9(13)
C403 C401 C402 123.3(11)
C402 C400 C404 132.3(17)

loop_
_geom_bond_atom_site_label_1
_geom_bond_atom_site_label_2
_geom_bond_distance
Th1 O1 2.271(3)
Th1 O2 2.278(3)
Th1 O4 2.282(3)
Th1 O3 2.286(3)
Th1 C1 2.853(5)
Th1 C2 2.867(5)
Th1 C4 2.880(5)
Th1 C3 2.884(5)
C20 C16 1.530(8)
O3 C31 1.391(6)
O4 C32 1.400(6)
C36 C32 1.533(8)
C25 N1 1.464(8)
C25 C29 1.547(8)
O1 C29 1.385(6)
O2 C30 1.384(6)
C24 C16 1.522(9)
C9 C5 1.338(10)
C9 N5 1.386(8)
N7 C3 1.361(7)
N7 C11 1.385(7)
N7 C15 1.468(7)
C5 N1 1.377(8)
C12 C8 1.328(10)
C12 N8 1.381(7)
N5 C1 1.366(7)
N5 C13 1.459(7)
C22 C14 1.526(9)
N4 C4 1.363(7)
N4 C8 1.379(7)
N4 C28 1.451(8)
N3 C3 1.366(6)
N3 C7 1.378(7)
N3 C27 1.465(7)
N6 C2 1.360(7)
N6 C10 1.389(7)
N6 C14 1.480(7)
N8 C4 1.364(7)
N8 C16 1.477(8)
C31 C27 1.525(7)
C31 C35 1.531(7)
C31 C39 1.535(7)
C11 C7 1.333(8)
C34 C30 1.539(7)
C38 C30 1.534(7)
N2 C2 1.364(6)
N2 C6 1.392(7)
N2 C26 1.454(7)
C29 C33 1.519(8)
C29 C37 1.536(8)
C6 C10 1.344(9)
N1 C1 1.362(7)
C14 C18 1.517(9)
C32 C40 1.528(8)
C32 C28 1.533(8)
C30 C26 1.537(8)
C15 C19 1.520(8)
C15 C23 1.535(8)
C13 C21 1.514(8)
C13 C17 1.519(8)
C403 C401 1.383(19)
C403 C405 1.394(12)
C404 C400 1.338(16)
C404 C405 1.341(12)
C405 C406 1.388(13)
C402 C400 1.273(16)
C402 C401 1.442(19)
